data_4038790
loop_
_publ_author_name
'Shu, Zhihao'
'Zhou, Jianhui'
'Li, Junyou'
'Cheng, Yilang'
'Liu, Hong'
'Wang, Dechuan'
'Zhou, Yu'

_publ_section_title
;
 Rh(III)-Catalyzed Dual C-H Functionalization/Cyclization Cascade by a
 Removable Directing Group: A Method for Synthesis of Polycyclic Fused
 Pyrano[<i>de</i>]Isochromenes.
;
_journal_issue 19
_journal_name_full 'The Journal of organic chemistry'
_journal_page_first 12097
_journal_page_last 12107
_journal_paper_doi 10.1021/acs.joc.0c01228
_journal_volume 85
_journal_year 2020
_chemical_formula_moiety 'C16 H15 O4 P'
_chemical_formula_sum 'C16 H15 O4 P'
_chemical_formula_weight 302.25
_space_group_crystal_system orthorhombic
_space_group_IT_number 61
_space_group_name_Hall '-P 2ac 2ab'
_space_group_name_H-M_alt 'P b c a'
_atom_sites_solution_hydrogens geom
_atom_sites_solution_primary dual
_audit_creation_date 2019-09-26
_audit_creation_method
;
Olex2 1.2
(compiled 2018.05.29 svn.r3508 for OlexSys, GUI svn.r5506)
;
_cell_angle_alpha 90
_cell_angle_beta 90
_cell_angle_gamma 90
_cell_formula_units_Z 8
_cell_length_a 13.6000(4)
_cell_length_b 7.1637(2)
_cell_length_c 29.5605(10)
_cell_measurement_reflns_used 6755
_cell_measurement_temperature 170
_cell_measurement_theta_max 25.972
_cell_measurement_theta_min 2.756
_cell_volume 2879.97(15)
_computing_cell_refinement 'SAINT V8.38A (?, 2016)'
_computing_data_reduction 'SAINT V8.38A (?, 2016)'
_computing_molecular_graphics 'Olex2 (Dolomanov et al., 2009)'
_computing_publication_material 'Olex2 (Dolomanov et al., 2009)'
_computing_structure_refinement 'ShelXL (Sheldrick, 2015)'
_computing_structure_solution 'ShelXT (Sheldrick, 2015)'
_diffrn_ambient_temperature 170.0
_diffrn_measured_fraction_theta_full 0.998
_diffrn_measured_fraction_theta_max 0.999
_diffrn_measurement_device_type 'D8 VENTURE'
_diffrn_measurement_method '\f and \w scans'
_diffrn_radiation_type MoK\a
_diffrn_radiation_wavelength 0.71073
_diffrn_reflns_av_R_equivalents 0.0743
_diffrn_reflns_av_unetI/netI 0.0325
_diffrn_reflns_Laue_measured_fraction_full 0.998
_diffrn_reflns_Laue_measured_fraction_max 0.999
_diffrn_reflns_limit_h_max 16
_diffrn_reflns_limit_h_min -16
_diffrn_reflns_limit_k_max 8
_diffrn_reflns_limit_k_min -8
_diffrn_reflns_limit_l_max 36
_diffrn_reflns_limit_l_min -36
_diffrn_reflns_number 30563
_diffrn_reflns_point_group_measured_fraction_full 0.998
_diffrn_reflns_point_group_measured_fraction_max 0.999
_diffrn_reflns_theta_full 25.242
_diffrn_reflns_theta_max 26.365
_diffrn_reflns_theta_min 2.756
_diffrn_standards_number 0
_exptl_absorpt_coefficient_mu 0.204
_exptl_absorpt_correction_T_max 0.7454
_exptl_absorpt_correction_T_min 0.7037
_exptl_absorpt_correction_type multi-scan
_exptl_absorpt_process_details
'SADABS-2016/2 (Bruker,2016/2) was used for absorption correction. wR2(int) was 0.1523 before and 0.0633 after correction. The Ratio of minimum to maximum transmission is 0.9441. The \l/2 correction factor is Not present.'
_exptl_crystal_colour colourless
_exptl_crystal_colour_primary colourless
_exptl_crystal_density_diffrn 1.394
_exptl_crystal_description block
_exptl_crystal_F_000 1264
_exptl_crystal_size_max 0.28
_exptl_crystal_size_mid 0.15
_exptl_crystal_size_min 0.12
_refine_diff_density_max 0.325
_refine_diff_density_min -0.349
_refine_diff_density_rms 0.052
_refine_ls_extinction_method none
_refine_ls_goodness_of_fit_ref 1.061
_refine_ls_hydrogen_treatment constr
_refine_ls_matrix_type full
_refine_ls_number_parameters 193
_refine_ls_number_reflns 2939
_refine_ls_number_restraints 0
_refine_ls_restrained_S_all 1.061
_refine_ls_R_factor_all 0.0606
_refine_ls_R_factor_gt 0.0396
_refine_ls_shift/su_max 0.001
_refine_ls_shift/su_mean 0.000
_refine_ls_structure_factor_coef Fsqd
_refine_ls_weighting_details 'w=1/[\s^2^(Fo^2^)+(0.0375P)^2^+1.9429P] where P=(Fo^2^+2Fc^2^)/3'
_refine_ls_weighting_scheme calc
_refine_ls_wR_factor_gt 0.0876
_refine_ls_wR_factor_ref 0.0997
_reflns_Friedel_coverage 0.000
_reflns_number_gt 2262
_reflns_number_total 2939
_reflns_threshold_expression 'I > 2\s(I)'
_cod_data_source_file jo0c01228_si_002.cif
_cod_data_source_block zz
_cod_depositor_comments 'Adding full bibliography for 4038788--4038790.cif.'
_cod_database_code 4038790
_shelx_shelxl_version_number 2018/3
_shelx_space_group_comment
;
The symmetry employed for this shelxl refinement is uniquely defined
by the following loop, which should always be used as a source of
symmetry information in preference to the above space-group names.
They are only intended as comments.
;
_shelx_estimated_absorpt_t_max 0.976
_shelx_estimated_absorpt_t_min 0.945
_olex2_refinement_description
;
1. Fixed Uiso
 At 1.2 times of:
  All C(H) groups
 At 1.5 times of:
  All C(H,H,H) groups, All O(H) groups
2.a Aromatic/amide H refined with riding coordinates:
 C3(H3), C10(H10), C13(H13), C12(H12), C5(H5), C8(H8), C7(H7), C6(H6)
2.b Idealised Me refined as rotating group:
 C15(H15A,H15B,H15C), C16(H16A,H16B,H16C)
2.c Idealised tetrahedral OH refined as rotating group:
 O1(H1)
;
_olex2_submission_special_instructions 'No special instructions were received'

loop_
_space_group_symop_operation_xyz
'x, y, z'
'-x+1/2, -y, z+1/2'
'-x, y+1/2, -z+1/2'
'x+1/2, -y+1/2, -z'
'-x, -y, -z'
'x-1/2, y, -z-1/2'
'x, -y-1/2, z-1/2'
'-x-1/2, y-1/2, z'

loop_
_atom_site_label
_atom_site_type_symbol
_atom_site_fract_x
_atom_site_fract_y
_atom_site_fract_z
_atom_site_U_iso_or_equiv
_atom_site_adp_type
_atom_site_occupancy
_atom_site_site_symmetry_order
_atom_site_calc_flag
_atom_site_refinement_flags_posn
_atom_site_refinement_flags_adp
_atom_site_refinement_flags_occupancy
_atom_site_disorder_assembly
_atom_site_disorder_group
P001 P 0.56000(4) 0.33089(7) 0.57308(2) 0.02155(15) Uani 1 1 d . . . . .
O4 O 0.64649(9) 0.2473(2) 0.60174(4) 0.0265(3) Uani 1 1 d . . . . .
O2 O 0.54948(10) 0.51804(18) 0.60049(4) 0.0253(3) Uani 1 1 d . . . . .
O1 O 0.42509(11) 0.1715(2) 0.50010(4) 0.0323(4) Uani 1 1 d . . . . .
H1 H 0.476416 0.236656 0.499733 0.048 Uiso 1 1 calc GR . . . .
O3 O 0.58133(10) 0.3531(2) 0.52436(4) 0.0297(3) Uani 1 1 d . . . . .
C2 C 0.41688(13) 0.1455(3) 0.62574(6) 0.0204(4) Uani 1 1 d . . . . .
C1 C 0.45265(13) 0.1926(2) 0.58079(6) 0.0200(4) Uani 1 1 d . . . . .
C4 C 0.42229(14) 0.1630(3) 0.70845(6) 0.0242(4) Uani 1 1 d . . . . .
C9 C 0.33433(15) 0.0549(3) 0.71167(7) 0.0262(4) Uani 1 1 d . . . . .
C11 C 0.32928(14) 0.0337(3) 0.62951(6) 0.0225(4) Uani 1 1 d . . . . .
C14 C 0.40111(14) 0.1311(3) 0.54314(6) 0.0237(4) Uani 1 1 d . . . . .
C3 C 0.46138(14) 0.2052(3) 0.66575(6) 0.0238(4) Uani 1 1 d . . . . .
H3 H 0.520059 0.276828 0.664000 0.029 Uiso 1 1 calc R . . . .
C10 C 0.29055(15) -0.0084(3) 0.67189(6) 0.0263(4) Uani 1 1 d . . . . .
H10 H 0.232682 -0.082262 0.673750 0.032 Uiso 1 1 calc R . . . .
C13 C 0.31589(15) 0.0175(3) 0.54769(7) 0.0278(5) Uani 1 1 d . . . . .
H13 H 0.282471 -0.025776 0.521492 0.033 Uiso 1 1 calc R . . . .
C12 C 0.28245(14) -0.0289(3) 0.58916(7) 0.0264(4) Uani 1 1 d . . . . .
H12 H 0.225787 -0.105790 0.591534 0.032 Uiso 1 1 calc R . . . .
C5 C 0.46733(17) 0.2282(3) 0.74908(7) 0.0320(5) Uani 1 1 d . . . . .
H5 H 0.525820 0.300384 0.747502 0.038 Uiso 1 1 calc R . . . .
C15 C 0.46672(15) 0.6399(3) 0.59125(7) 0.0302(5) Uani 1 1 d . . . . .
H15A H 0.437151 0.605751 0.562177 0.045 Uiso 1 1 calc GR . . . .
H15B H 0.489429 0.769631 0.590018 0.045 Uiso 1 1 calc GR . . . .
H15C H 0.417672 0.626659 0.615327 0.045 Uiso 1 1 calc GR . . . .
C8 C 0.29493(17) 0.0162(3) 0.75555(7) 0.0347(5) Uani 1 1 d . . . . .
H8 H 0.236434 -0.055443 0.758269 0.042 Uiso 1 1 calc R . . . .
C7 C 0.34023(18) 0.0807(3) 0.79327(7) 0.0401(6) Uani 1 1 d . . . . .
H7 H 0.313267 0.053576 0.822178 0.048 Uiso 1 1 calc R . . . .
C6 C 0.42712(18) 0.1877(3) 0.79003(7) 0.0390(6) Uani 1 1 d . . . . .
H6 H 0.457881 0.232061 0.816808 0.047 Uiso 1 1 calc R . . . .
C16 C 0.69010(19) 0.0729(4) 0.58775(9) 0.0544(8) Uani 1 1 d . . . . .
H16A H 0.644487 0.006366 0.567779 0.082 Uiso 1 1 calc GR . . . .
H16B H 0.703852 -0.003876 0.614457 0.082 Uiso 1 1 calc GR . . . .
H16C H 0.751559 0.097728 0.571528 0.082 Uiso 1 1 calc GR . . . .

loop_
_atom_site_aniso_label
_atom_site_aniso_U_11
_atom_site_aniso_U_22
_atom_site_aniso_U_33
_atom_site_aniso_U_23
_atom_site_aniso_U_13
_atom_site_aniso_U_12
P001 0.0191(3) 0.0230(3) 0.0226(3) -0.0006(2) 0.0003(2) -0.0009(2)
O4 0.0210(7) 0.0275(7) 0.0311(8) -0.0031(6) -0.0032(6) 0.0027(6)
O2 0.0248(7) 0.0218(7) 0.0295(7) -0.0021(6) -0.0018(6) -0.0009(6)
O1 0.0356(9) 0.0405(9) 0.0210(7) -0.0024(6) -0.0015(6) -0.0086(7)
O3 0.0272(8) 0.0386(9) 0.0234(7) 0.0009(6) 0.0028(6) -0.0042(6)
C2 0.0200(9) 0.0165(9) 0.0248(10) -0.0004(7) -0.0004(8) 0.0022(7)
C1 0.0205(9) 0.0167(9) 0.0229(10) -0.0011(7) -0.0013(8) 0.0016(7)
C4 0.0281(10) 0.0202(10) 0.0242(10) 0.0017(8) -0.0002(8) 0.0025(8)
C9 0.0299(11) 0.0209(10) 0.0276(10) 0.0065(8) 0.0039(8) 0.0012(8)
C11 0.0216(10) 0.0170(9) 0.0290(10) 0.0010(8) -0.0009(8) 0.0017(8)
C14 0.0239(10) 0.0235(10) 0.0236(10) -0.0027(8) -0.0006(8) 0.0034(8)
C3 0.0220(10) 0.0220(10) 0.0274(10) 0.0020(8) -0.0010(8) -0.0028(8)
C10 0.0237(10) 0.0214(10) 0.0339(11) 0.0043(9) 0.0028(8) -0.0017(8)
C13 0.0272(10) 0.0272(11) 0.0290(11) -0.0058(9) -0.0059(8) -0.0016(9)
C12 0.0224(10) 0.0208(10) 0.0360(11) -0.0027(9) -0.0024(8) -0.0022(8)
C5 0.0389(12) 0.0313(12) 0.0257(11) 0.0028(9) -0.0013(9) -0.0026(10)
C15 0.0299(11) 0.0263(11) 0.0345(12) 0.0011(9) 0.0003(9) 0.0053(9)
C8 0.0371(12) 0.0338(12) 0.0334(12) 0.0080(10) 0.0071(10) 0.0007(10)
C7 0.0520(15) 0.0415(14) 0.0269(12) 0.0082(10) 0.0091(10) 0.0042(12)
C6 0.0527(15) 0.0412(13) 0.0231(11) 0.0028(10) -0.0033(10) 0.0016(11)
C16 0.0497(16) 0.0485(16) 0.0651(18) -0.0215(14) -0.0228(13) 0.0249(13)

loop_
_atom_type_symbol
_atom_type_description
_atom_type_scat_dispersion_real
_atom_type_scat_dispersion_imag
_atom_type_scat_source
C C 0.0033 0.0016 'International Tables Vol C Tables 4.2.6.8 and 6.1.1.4'
H H 0.0000 0.0000 'International Tables Vol C Tables 4.2.6.8 and 6.1.1.4'
O O 0.0106 0.0060 'International Tables Vol C Tables 4.2.6.8 and 6.1.1.4'
P P 0.1023 0.0942 'International Tables Vol C Tables 4.2.6.8 and 6.1.1.4'

loop_
_geom_angle_atom_site_label_1
_geom_angle_atom_site_label_2
_geom_angle_atom_site_label_3
_geom_angle
_geom_angle_site_symmetry_1
_geom_angle_site_symmetry_3
_geom_angle_publ_flag
O4 P001 O2 96.62(7) . . ?
O4 P001 C1 109.50(8) . . ?
O2 P001 C1 109.50(8) . . ?
O3 P001 O4 114.86(8) . . ?
O3 P001 O2 115.34(8) . . ?
O3 P001 C1 110.25(8) . . ?
C16 O4 P001 118.93(13) . . ?
C15 O2 P001 119.12(12) . . ?
C14 O1 H1 109.5 . . ?
C11 C2 C1 118.47(16) . . ?
C3 C2 C1 123.90(17) . . ?
C3 C2 C11 117.63(17) . . ?
C2 C1 P001 121.39(14) . . ?
C14 C1 P001 119.27(14) . . ?
C14 C1 C2 119.34(17) . . ?
C3 C4 C9 119.64(18) . . ?
C3 C4 C5 121.61(19) . . ?
C5 C4 C9 118.74(18) . . ?
C4 C9 C8 118.66(19) . . ?
C10 C9 C4 118.54(17) . . ?
C10 C9 C8 122.80(19) . . ?
C10 C11 C2 120.22(17) . . ?
C10 C11 C12 121.07(18) . . ?
C12 C11 C2 118.69(17) . . ?
O1 C14 C1 124.61(18) . . ?
O1 C14 C13 114.21(17) . . ?
C1 C14 C13 121.17(17) . . ?
C2 C3 C4 122.14(18) . . ?
C2 C3 H3 118.9 . . ?
C4 C3 H3 118.9 . . ?
C9 C10 H10 119.1 . . ?
C11 C10 C9 121.81(18) . . ?
C11 C10 H10 119.1 . . ?
C14 C13 H13 120.0 . . ?
C12 C13 C14 120.10(18) . . ?
C12 C13 H13 120.0 . . ?
C11 C12 H12 118.9 . . ?
C13 C12 C11 122.19(19) . . ?
C13 C12 H12 118.9 . . ?
C4 C5 H5 119.8 . . ?
C6 C5 C4 120.5(2) . . ?
C6 C5 H5 119.8 . . ?
O2 C15 H15A 109.5 . . ?
O2 C15 H15B 109.5 . . ?
O2 C15 H15C 109.5 . . ?
H15A C15 H15B 109.5 . . ?
H15A C15 H15C 109.5 . . ?
H15B C15 H15C 109.5 . . ?
C9 C8 H8 119.7 . . ?
C7 C8 C9 120.6(2) . . ?
C7 C8 H8 119.7 . . ?
C8 C7 H7 119.7 . . ?
C8 C7 C6 120.7(2) . . ?
C6 C7 H7 119.7 . . ?
C5 C6 C7 120.8(2) . . ?
C5 C6 H6 119.6 . . ?
C7 C6 H6 119.6 . . ?
O4 C16 H16A 109.5 . . ?
O4 C16 H16B 109.5 . . ?
O4 C16 H16C 109.5 . . ?
H16A C16 H16B 109.5 . . ?
H16A C16 H16C 109.5 . . ?
H16B C16 H16C 109.5 . . ?

loop_
_geom_bond_atom_site_label_1
_geom_bond_atom_site_label_2
_geom_bond_distance
_geom_bond_site_symmetry_2
_geom_bond_publ_flag
P001 O4 1.5684(14) . ?
P001 O2 1.5730(14) . ?
P001 O3 1.4775(14) . ?
P001 C1 1.7789(19) . ?
O4 C16 1.444(3) . ?
O2 C15 1.450(2) . ?
O1 H1 0.8400 . ?
O1 C14 1.345(2) . ?
C2 C1 1.455(3) . ?
C2 C11 1.440(3) . ?
C2 C3 1.396(3) . ?
C1 C14 1.387(3) . ?
C4 C9 1.428(3) . ?
C4 C3 1.403(3) . ?
C4 C5 1.427(3) . ?
C9 C10 1.394(3) . ?
C9 C8 1.430(3) . ?
C11 C10 1.392(3) . ?
C11 C12 1.425(3) . ?
C14 C13 1.422(3) . ?
C3 H3 0.9500 . ?
C10 H10 0.9500 . ?
C13 H13 0.9500 . ?
C13 C12 1.349(3) . ?
C12 H12 0.9500 . ?
C5 H5 0.9500 . ?
C5 C6 1.360(3) . ?
C15 H15A 0.9800 . ?
C15 H15B 0.9800 . ?
C15 H15C 0.9800 . ?
C8 H8 0.9500 . ?
C8 C7 1.355(3) . ?
C7 H7 0.9500 . ?
C7 C6 1.412(3) . ?
C6 H6 0.9500 . ?
C16 H16A 0.9800 . ?
C16 H16B 0.9800 . ?
C16 H16C 0.9800 . ?
